data_2022413
loop_
_publ_author_name
'Toklo, Placide M.'
'Yayi Ladekan, El\'eonore'
'Linden, Anthony'
'Hounzangbe-Adote, Sylvie'
'Kouam, Sim\'eon F.'
'Gbenou, Joachim D.'

_publ_section_title
;
 Anthelmintic flavonoids and other compounds from <i>Combretum
 glutinosum</i> Perr. ex DC (Combretaceae) leaves
;
_journal_coeditor_code OV3154
_journal_issue 9
_journal_name_full 'Acta Crystallographica Section C'
_journal_page_first
;
;
_journal_paper_doi 10.1107/S2053229621007841
_journal_volume 77
_journal_year 2021
_chemical_absolute_configuration ad
_chemical_formula_iupac 'C30 H50 O3'
_chemical_formula_moiety 'C30 H50 O3'
_chemical_formula_sum 'C30 H50 O3'
_chemical_formula_weight 458.70
_chemical_name_common (20S,24R)-ocotillone
_chemical_name_systematic
(5<i>R</i>,8<i>R</i>,9<i>R</i>,10<i>R</i>,13<i>R</i>,14<i>R</i>,17<i>S</i>)-17-[(2<i>S</i>,5<i>R</i>)-5-(2-Hydroxypropan-2-yl)-2-methyloxolan-2-yl]-4,4,8,10,14-pentamethyl-1,2,5,6,7,9,11,12,13,15,16,17-dodecahydrocyclopenta[<i>a</i>]phenanthren-3-one
_space_group_crystal_system orthorhombic
_space_group_IT_number 19
_space_group_name_Hall 'P 2ac 2ab'
_space_group_name_H-M_alt 'P 21 21 21'
_atom_sites_solution_hydrogens geom
_atom_sites_solution_primary dual
_atom_sites_solution_secondary difmap
_audit_creation_method SHELXL-2018/3
_cell_angle_alpha 90
_cell_angle_beta 90
_cell_angle_gamma 90
_cell_formula_units_Z 4
_cell_length_a 6.37386(6)
_cell_length_b 12.10746(11)
_cell_length_c 33.8928(3)
_cell_measurement_reflns_used 21446
_cell_measurement_temperature 160(2)
_cell_measurement_theta_max 76.2410
_cell_measurement_theta_min 2.5630
_cell_volume 2615.55(4)
_computing_cell_refinement
;
CrysAlis PRO (Rigaku Oxford Diffraction, 2021)
;
_computing_data_collection
;
CrysAlis PRO (Rigaku Oxford Diffraction, 2021)
;
_computing_data_reduction
;
CrysAlis PRO (Rigaku Oxford Diffraction, 2021)
;
_computing_molecular_graphics
;
OLEX2 (Dolomanov <i>et al.</i>,  2009) and Mercury (Macrae <i>et
al.</i>,  2020)
;
_computing_publication_material
;
SHELXL2018 (Sheldrick, 2015b) and PLATON (Spek, 2020)
;
_computing_structure_refinement
;
SHELXL2018 (Sheldrick, 2015b)
;
_computing_structure_solution
;
SHELXT2018 (Sheldrick, 2015a)
;
_diffrn_ambient_temperature 160(2)
_diffrn_detector 'CCD area detector'
_diffrn_detector_area_resol_mean 10.3801
_diffrn_measured_fraction_theta_full 1.000
_diffrn_measured_fraction_theta_max 0.996
_diffrn_measurement_device 'four-circle \k-geometry diffractometer'
_diffrn_measurement_device_type 'Oxford Diffraction SuperNova dual radiation'
_diffrn_measurement_method '\w scans'
_diffrn_radiation_monochromator mirror
_diffrn_radiation_probe x-ray
_diffrn_radiation_type 'Cu K\a'
_diffrn_radiation_wavelength 1.54184
_diffrn_reflns_av_R_equivalents 0.0181
_diffrn_reflns_av_unetI/netI 0.0119
_diffrn_reflns_limit_h_max 7
_diffrn_reflns_limit_h_min -7
_diffrn_reflns_limit_k_max 15
_diffrn_reflns_limit_k_min -12
_diffrn_reflns_limit_l_max 39
_diffrn_reflns_limit_l_min -42
_diffrn_reflns_number 26797
_diffrn_reflns_theta_full 67.684
_diffrn_reflns_theta_max 76.248
_diffrn_reflns_theta_min 2.607
_diffrn_source 'micro-focus sealed X-ray tube'
_exptl_absorpt_coefficient_mu 0.557
_exptl_absorpt_correction_T_max 1.000
_exptl_absorpt_correction_T_min 0.614
_exptl_absorpt_correction_type gaussian
_exptl_absorpt_process_details
;
Numerical absorption correction based on gaussian integration over
a multifaceted crystal model (Coppens <i>et al</i>., 1965)
plus an empirical absorption correction using spherical harmonics
(CrysAlis PRO; Rigaku Oxford Diffraction, 2021)
;
_exptl_crystal_colour colourless
_exptl_crystal_density_diffrn 1.165
_exptl_crystal_description plate
_exptl_crystal_F_000 1016
_exptl_crystal_size_max 0.24
_exptl_crystal_size_mid 0.19
_exptl_crystal_size_min 0.05
_refine_diff_density_max 0.225
_refine_diff_density_min -0.143
_refine_ls_abs_structure_details
;
Flack <i>x</i> determined using 2226 quotients [(I+)-(I-)]/[(I+)+(I-)]
(Parsons <i>et al.</i>,  2013)
;
_refine_ls_abs_structure_Flack -0.07(4)
_refine_ls_extinction_method none
_refine_ls_goodness_of_fit_ref 1.030
_refine_ls_hydrogen_treatment mixed
_refine_ls_matrix_type full
_refine_ls_number_parameters 310
_refine_ls_number_reflns 5424
_refine_ls_number_restraints 0
_refine_ls_restrained_S_all 1.030
_refine_ls_R_factor_all 0.0330
_refine_ls_R_factor_gt 0.0322
_refine_ls_shift/su_max 0.001
_refine_ls_shift/su_mean 0.000
_refine_ls_structure_factor_coef Fsqd
_refine_ls_weighting_details 'w=1/[\s^2^(Fo^2^)+(0.0576P)^2^+0.4171P] where P=(Fo^2^+2Fc^2^)/3'
_refine_ls_weighting_scheme calc
_refine_ls_wR_factor_gt 0.0883
_refine_ls_wR_factor_ref 0.0892
_reflns_number_gt 5324
_reflns_number_total 5424
_reflns_threshold_expression 'I > 2\s(I)'
_cod_data_source_file ov3154sup1.cif
_cod_data_source_block 3
_cod_database_code 2022413
_shelx_space_group_comment
;
The symmetry employed for this shelxl refinement is uniquely defined
by the following loop, which should always be used as a source of
symmetry information in preference to the above space-group names.
They are only intended as comments.
;

loop_
_space_group_symop_operation_xyz
'x, y, z'
'-x+1/2, -y, z+1/2'
'-x, y+1/2, -z+1/2'
'x+1/2, -y+1/2, -z'

loop_
_atom_site_type_symbol
_atom_site_label
_atom_site_fract_x
_atom_site_fract_y
_atom_site_fract_z
_atom_site_U_iso_or_equiv
_atom_site_adp_type
_atom_site_calc_flag
_atom_site_occupancy
_atom_site_disorder_assembly
_atom_site_disorder_group
O O3 0.0614(2) 0.56528(11) 0.76377(4) 0.0366(3) Uani d 1 . .
O O20 0.68894(19) 0.47972(9) 0.43024(3) 0.0267(2) Uani d 1 . .
O O25 0.5723(2) 0.56885(11) 0.33129(4) 0.0383(3) Uani d 1 . .
H H25 0.523(5) 0.533(2) 0.3098(9) 0.064(8) Uiso d 1 . .
C C1 0.3227(3) 0.65364(12) 0.67560(4) 0.0237(3) Uani d 1 . .
H H11 0.372968 0.724695 0.664664 0.028 Uiso calc 1 . .
H H12 0.195700 0.631884 0.660685 0.028 Uiso calc 1 . .
C C2 0.2636(3) 0.67035(13) 0.71904(5) 0.0272(3) Uani d 1 . .
H H21 0.383434 0.705011 0.732882 0.033 Uiso calc 1 . .
H H22 0.143704 0.722196 0.720494 0.033 Uiso calc 1 . .
C C3 0.2054(2) 0.56533(13) 0.74025(4) 0.0236(3) Uani d 1 . .
C C4 0.3385(2) 0.46238(13) 0.73290(4) 0.0226(3) Uani d 1 . .
C C5 0.4116(2) 0.45682(12) 0.68894(4) 0.0188(3) Uani d 1 . .
H H5 0.281213 0.438591 0.673871 0.023 Uiso calc 1 . .
C C6 0.5604(3) 0.35971(13) 0.68050(4) 0.0260(3) Uani d 1 . .
H H61 0.703880 0.378314 0.689480 0.031 Uiso calc 1 . .
H H62 0.512931 0.293418 0.695096 0.031 Uiso calc 1 . .
C C7 0.5619(3) 0.33575(12) 0.63620(4) 0.0252(3) Uani d 1 . .
H H71 0.419165 0.313371 0.627931 0.030 Uiso calc 1 . .
H H72 0.657416 0.272910 0.631022 0.030 Uiso calc 1 . .
C C8 0.6320(2) 0.43510(12) 0.61106(4) 0.0185(3) Uani d 1 . .
C C9 0.5085(2) 0.54127(12) 0.62390(4) 0.0185(3) Uani d 1 . .
H H9 0.360501 0.527212 0.615499 0.022 Uiso calc 1 . .
C C10 0.4939(2) 0.56510(12) 0.66945(4) 0.0195(3) Uani d 1 . .
C C11 0.5794(3) 0.64105(12) 0.59911(5) 0.0294(4) Uani d 1 . .
H H111 0.500748 0.707373 0.607671 0.035 Uiso calc 1 . .
H H112 0.730310 0.654847 0.603899 0.035 Uiso calc 1 . .
C C12 0.5438(3) 0.62294(13) 0.55480(5) 0.0301(4) Uani d 1 . .
H H121 0.391393 0.619297 0.549339 0.036 Uiso calc 1 . .
H H122 0.602645 0.686024 0.539868 0.036 Uiso calc 1 . .
C C13 0.6481(2) 0.51636(12) 0.54125(4) 0.0200(3) Uani d 1 . .
H H13 0.802446 0.525914 0.545313 0.024 Uiso calc 1 . .
C C14 0.5806(2) 0.41520(11) 0.56615(4) 0.0180(3) Uani d 1 . .
C C15 0.7030(3) 0.32294(13) 0.54484(4) 0.0260(3) Uani d 1 . .
H H151 0.637064 0.250069 0.549519 0.031 Uiso calc 1 . .
H H152 0.850337 0.320332 0.554027 0.031 Uiso calc 1 . .
C C16 0.6918(3) 0.35461(12) 0.50053(5) 0.0259(3) Uani d 1 . .
H H161 0.591387 0.306133 0.486510 0.031 Uiso calc 1 . .
H H162 0.831463 0.346643 0.488066 0.031 Uiso calc 1 . .
C C17 0.6177(2) 0.47688(12) 0.49860(4) 0.0210(3) Uani d 1 . .
H H17 0.463304 0.475829 0.493403 0.025 Uiso calc 1 . .
C C18 0.8707(2) 0.44709(17) 0.61720(5) 0.0308(4) Uani d 1 . .
H H181 0.942299 0.382284 0.606306 0.046 Uiso calc 1 . .
H H182 0.901022 0.452861 0.645468 0.046 Uiso calc 1 . .
H H183 0.920345 0.513756 0.603717 0.046 Uiso calc 1 . .
C C19 0.7012(3) 0.60844(15) 0.68675(5) 0.0301(4) Uani d 1 . .
H H191 0.674285 0.643034 0.712398 0.045 Uiso calc 1 . .
H H192 0.762195 0.663044 0.668751 0.045 Uiso calc 1 . .
H H193 0.799351 0.546840 0.690139 0.045 Uiso calc 1 . .
C C20 0.7195(3) 0.54464(13) 0.46553(4) 0.0235(3) Uani d 1 . .
C C21 0.9537(3) 0.56494(16) 0.47150(5) 0.0335(4) Uani d 1 . .
H H211 1.025188 0.494256 0.475736 0.050 Uiso calc 1 . .
H H212 0.974672 0.612534 0.494551 0.050 Uiso calc 1 . .
H H213 1.011747 0.601056 0.448031 0.050 Uiso calc 1 . .
C C22 0.6000(3) 0.65290(14) 0.45674(5) 0.0332(4) Uani d 1 . .
H H221 0.458482 0.651127 0.468784 0.040 Uiso calc 1 . .
H H222 0.677386 0.717209 0.467389 0.040 Uiso calc 1 . .
C C23 0.5841(5) 0.66006(16) 0.41220(6) 0.0493(6) Uani d 1 . .
H H231 0.663996 0.724317 0.402167 0.059 Uiso calc 1 . .
H H232 0.435919 0.667410 0.403866 0.059 Uiso calc 1 . .
C C24 0.6782(3) 0.55194(14) 0.39679(5) 0.0290(3) Uani d 1 . .
H H241 0.824204 0.566913 0.387394 0.035 Uiso calc 1 . .
C C25 0.5587(3) 0.49359(14) 0.36403(5) 0.0287(3) Uani d 1 . .
C C26 0.6673(5) 0.38558(18) 0.35407(6) 0.0534(6) Uani d 1 . .
H H261 0.599919 0.352188 0.330977 0.080 Uiso calc 1 . .
H H262 0.656627 0.335036 0.376565 0.080 Uiso calc 1 . .
H H263 0.815451 0.399764 0.348232 0.080 Uiso calc 1 . .
C C27 0.3300(4) 0.4732(2) 0.37400(8) 0.0544(6) Uani d 1 . .
H H271 0.258291 0.544080 0.377597 0.082 Uiso calc 1 . .
H H272 0.320624 0.430056 0.398405 0.082 Uiso calc 1 . .
H H273 0.263273 0.432252 0.352442 0.082 Uiso calc 1 . .
C C28 0.5200(3) 0.46709(16) 0.76308(5) 0.0309(4) Uani d 1 . .
H H281 0.593564 0.537809 0.760579 0.046 Uiso calc 1 . .
H H282 0.618130 0.406468 0.757973 0.046 Uiso calc 1 . .
H H283 0.463258 0.459995 0.789841 0.046 Uiso calc 1 . .
C C29 0.2025(3) 0.36060(14) 0.74188(5) 0.0319(4) Uani d 1 . .
H H291 0.158615 0.362360 0.769587 0.048 Uiso calc 1 . .
H H292 0.284021 0.293369 0.736939 0.048 Uiso calc 1 . .
H H293 0.078292 0.361165 0.724853 0.048 Uiso calc 1 . .
C C30 0.3448(3) 0.39001(14) 0.55941(5) 0.0263(3) Uani d 1 . .
H H301 0.261228 0.455077 0.566392 0.039 Uiso calc 1 . .
H H302 0.302654 0.327509 0.575989 0.039 Uiso calc 1 . .
H H303 0.321528 0.371522 0.531607 0.039 Uiso calc 1 . .

loop_
_atom_site_aniso_label
_atom_site_aniso_U_11
_atom_site_aniso_U_22
_atom_site_aniso_U_33
_atom_site_aniso_U_12
_atom_site_aniso_U_13
_atom_site_aniso_U_23
O3 0.0359(7) 0.0451(7) 0.0287(6) 0.0077(6) 0.0136(5) 0.0054(5)
O20 0.0382(6) 0.0251(5) 0.0169(5) 0.0019(5) 0.0004(4) -0.0011(4)
O25 0.0547(8) 0.0376(7) 0.0226(6) 0.0011(6) -0.0077(6) 0.0024(5)
C1 0.0317(8) 0.0195(6) 0.0199(7) 0.0031(6) 0.0060(6) -0.0006(5)
C2 0.0343(8) 0.0239(7) 0.0234(7) 0.0028(6) 0.0078(6) -0.0038(6)
C3 0.0241(7) 0.0305(8) 0.0163(6) 0.0013(6) -0.0005(5) -0.0011(6)
C4 0.0245(7) 0.0264(7) 0.0168(6) 0.0006(6) 0.0012(5) 0.0014(5)
C5 0.0186(6) 0.0201(6) 0.0178(6) 0.0000(6) -0.0001(5) -0.0002(5)
C6 0.0311(8) 0.0257(7) 0.0211(7) 0.0097(7) 0.0024(6) 0.0030(6)
C7 0.0347(8) 0.0185(6) 0.0225(7) 0.0059(6) 0.0046(6) 0.0011(5)
C8 0.0170(6) 0.0196(6) 0.0189(6) 0.0017(5) 0.0028(5) -0.0014(5)
C9 0.0203(6) 0.0175(6) 0.0176(6) -0.0008(5) 0.0027(5) -0.0021(5)
C10 0.0196(7) 0.0209(7) 0.0181(6) -0.0015(5) 0.0020(5) -0.0027(5)
C11 0.0472(10) 0.0175(7) 0.0235(7) -0.0024(7) 0.0129(7) -0.0023(5)
C12 0.0482(10) 0.0186(7) 0.0234(7) 0.0055(7) 0.0114(7) 0.0017(6)
C13 0.0224(7) 0.0182(6) 0.0194(6) -0.0010(5) 0.0046(5) -0.0018(5)
C14 0.0179(6) 0.0157(6) 0.0204(7) 0.0003(5) 0.0031(5) -0.0018(5)
C15 0.0341(9) 0.0201(7) 0.0237(7) 0.0054(6) 0.0046(6) -0.0030(5)
C16 0.0328(8) 0.0215(7) 0.0234(7) 0.0005(6) 0.0055(6) -0.0044(6)
C17 0.0219(7) 0.0219(7) 0.0193(6) -0.0005(5) 0.0030(6) -0.0022(5)
C18 0.0179(7) 0.0494(10) 0.0250(7) 0.0034(7) 0.0004(6) -0.0054(7)
C19 0.0262(8) 0.0373(8) 0.0269(8) -0.0104(7) 0.0022(6) -0.0084(7)
C20 0.0279(8) 0.0245(7) 0.0180(7) -0.0018(6) 0.0032(6) -0.0026(6)
C21 0.0301(8) 0.0444(10) 0.0260(8) -0.0102(8) 0.0050(7) 0.0010(7)
C22 0.0457(10) 0.0271(8) 0.0267(8) 0.0041(7) 0.0080(7) 0.0026(6)
C23 0.0884(17) 0.0286(9) 0.0307(9) 0.0071(10) -0.0128(11) -0.0005(7)
C24 0.0321(8) 0.0325(8) 0.0222(7) -0.0033(7) 0.0006(6) 0.0030(6)
C25 0.0342(9) 0.0297(8) 0.0222(7) 0.0034(7) -0.0024(6) 0.0005(6)
C26 0.0894(18) 0.0405(10) 0.0302(9) 0.0235(12) -0.0139(11) -0.0088(8)
C27 0.0383(11) 0.0647(14) 0.0602(13) -0.0147(11) -0.0085(10) 0.0096(11)
C28 0.0330(8) 0.0396(9) 0.0200(7) 0.0043(7) -0.0051(6) 0.0002(6)
C29 0.0398(9) 0.0293(8) 0.0266(8) -0.0041(7) 0.0085(7) 0.0037(6)
C30 0.0215(7) 0.0348(8) 0.0226(7) -0.0082(6) 0.0015(6) -0.0029(6)

loop_
_atom_type_symbol
_atom_type_description
_atom_type_scat_dispersion_real
_atom_type_scat_dispersion_imag
_atom_type_scat_source
C C 0.0181 0.0091 'International Tables Vol C Tables 4.2.6.8 and 6.1.1.4'
H H 0.0000 0.0000 'International Tables Vol C Tables 4.2.6.8 and 6.1.1.4'
O O 0.0492 0.0322 'International Tables Vol C Tables 4.2.6.8 and 6.1.1.4'

loop_
_exptl_crystal_face_index_h
_exptl_crystal_face_index_k
_exptl_crystal_face_index_l
_exptl_crystal_face_perp_dist
0 1 0 0.0796
0 -1 0 0.1237
0 0 1 0.0249
0 0 -1 0.0222
-2 2 1 0.0639
1 0 -1 0.0869
-1 -5 2 0.1126
2 -3 5 0.1182
1 -7 4 0.1149

loop_
_geom_angle_atom_site_label_1
_geom_angle_atom_site_label_2
_geom_angle_atom_site_label_3
_geom_angle_site_symmetry_1
_geom_angle_site_symmetry_3
_geom_angle
_geom_angle_publ_flag
C24 O20 C20 . . 109.23(12) ?
C25 O25 H25 . . 107.1(19) ?
C2 C1 C10 . . 113.27(13) ?
C2 C1 H11 . . 108.9 ?
C10 C1 H11 . . 108.9 ?
C2 C1 H12 . . 108.9 ?
C10 C1 H12 . . 108.9 ?
H11 C1 H12 . . 107.7 ?
C3 C2 C1 . . 114.03(13) ?
C3 C2 H21 . . 108.7 ?
C1 C2 H21 . . 108.7 ?
C3 C2 H22 . . 108.7 ?
C1 C2 H22 . . 108.7 ?
H21 C2 H22 . . 107.6 ?
O3 C3 C2 . . 119.93(15) ?
O3 C3 C4 . . 121.69(15) ?
C2 C3 C4 . . 118.30(13) ?
C3 C4 C29 . . 107.99(13) ?
C3 C4 C28 . . 106.12(13) ?
C29 C4 C28 . . 108.70(13) ?
C3 C4 C5 . . 110.85(12) ?
C29 C4 C5 . . 108.81(12) ?
C28 C4 C5 . . 114.18(13) ?
C6 C5 C10 . . 110.90(12) ?
C6 C5 C4 . . 113.21(12) ?
C10 C5 C4 . . 117.92(12) ?
C6 C5 H5 . . 104.4 ?
C10 C5 H5 . . 104.4 ?
C4 C5 H5 . . 104.4 ?
C7 C6 C5 . . 109.37(12) ?
C7 C6 H61 . . 109.8 ?
C5 C6 H61 . . 109.8 ?
C7 C6 H62 . . 109.8 ?
C5 C6 H62 . . 109.8 ?
H61 C6 H62 . . 108.2 ?
C6 C7 C8 . . 113.39(13) ?
C6 C7 H71 . . 108.9 ?
C8 C7 H71 . . 108.9 ?
C6 C7 H72 . . 108.9 ?
C8 C7 H72 . . 108.9 ?
H71 C7 H72 . . 107.7 ?
C7 C8 C18 . . 106.56(13) ?
C7 C8 C9 . . 109.92(11) ?
C18 C8 C9 . . 112.36(12) ?
C7 C8 C14 . . 110.77(12) ?
C18 C8 C14 . . 110.49(12) ?
C9 C8 C14 . . 106.79(11) ?
C11 C9 C8 . . 110.13(11) ?
C11 C9 C10 . . 114.16(12) ?
C8 C9 C10 . . 116.89(11) ?
C11 C9 H9 . . 104.8 ?
C8 C9 H9 . . 104.8 ?
C10 C9 H9 . . 104.8 ?
C19 C10 C1 . . 108.60(13) ?
C19 C10 C5 . . 114.48(13) ?
C1 C10 C5 . . 106.80(12) ?
C19 C10 C9 . . 112.69(12) ?
C1 C10 C9 . . 107.56(11) ?
C5 C10 C9 . . 106.35(11) ?
C12 C11 C9 . . 112.27(13) ?
C12 C11 H111 . . 109.2 ?
C9 C11 H111 . . 109.2 ?
C12 C11 H112 . . 109.2 ?
C9 C11 H112 . . 109.2 ?
H111 C11 H112 . . 107.9 ?
C13 C12 C11 . . 110.60(14) ?
C13 C12 H121 . . 109.5 ?
C11 C12 H121 . . 109.5 ?
C13 C12 H122 . . 109.5 ?
C11 C12 H122 . . 109.5 ?
H121 C12 H122 . . 108.1 ?
C12 C13 C17 . . 119.54(13) ?
C12 C13 C14 . . 112.62(12) ?
C17 C13 C14 . . 103.40(11) ?
C12 C13 H13 . . 106.9 ?
C17 C13 H13 . . 106.9 ?
C14 C13 H13 . . 106.9 ?
C15 C14 C13 . . 100.20(11) ?
C15 C14 C30 . . 106.20(12) ?
C13 C14 C30 . . 110.17(12) ?
C15 C14 C8 . . 117.25(12) ?
C13 C14 C8 . . 110.34(11) ?
C30 C14 C8 . . 111.97(12) ?
C14 C15 C16 . . 104.54(12) ?
C14 C15 H151 . . 110.8 ?
C16 C15 H151 . . 110.8 ?
C14 C15 H152 . . 110.8 ?
C16 C15 H152 . . 110.8 ?
H151 C15 H152 . . 108.9 ?
C15 C16 C17 . . 106.85(12) ?
C15 C16 H161 . . 110.4 ?
C17 C16 H161 . . 110.4 ?
C15 C16 H162 . . 110.4 ?
C17 C16 H162 . . 110.4 ?
H161 C16 H162 . . 108.6 ?
C20 C17 C13 . . 117.94(12) ?
C20 C17 C16 . . 114.31(12) ?
C13 C17 C16 . . 102.63(12) ?
C20 C17 H17 . . 107.1 ?
C13 C17 H17 . . 107.1 ?
C16 C17 H17 . . 107.1 ?
C8 C18 H181 . . 109.5 ?
C8 C18 H182 . . 109.5 ?
H181 C18 H182 . . 109.5 ?
C8 C18 H183 . . 109.5 ?
H181 C18 H183 . . 109.5 ?
H182 C18 H183 . . 109.5 ?
C10 C19 H191 . . 109.5 ?
C10 C19 H192 . . 109.5 ?
H191 C19 H192 . . 109.5 ?
C10 C19 H193 . . 109.5 ?
H191 C19 H193 . . 109.5 ?
H192 C19 H193 . . 109.5 ?
O20 C20 C21 . . 109.20(13) ?
O20 C20 C17 . . 104.91(12) ?
C21 C20 C17 . . 113.77(13) ?
O20 C20 C22 . . 103.63(12) ?
C21 C20 C22 . . 111.79(15) ?
C17 C20 C22 . . 112.74(13) ?
C20 C21 H211 . . 109.5 ?
C20 C21 H212 . . 109.5 ?
H211 C21 H212 . . 109.5 ?
C20 C21 H213 . . 109.5 ?
H211 C21 H213 . . 109.5 ?
H212 C21 H213 . . 109.5 ?
C23 C22 C20 . . 105.87(14) ?
C23 C22 H221 . . 110.6 ?
C20 C22 H221 . . 110.6 ?
C23 C22 H222 . . 110.6 ?
C20 C22 H222 . . 110.6 ?
H221 C22 H222 . . 108.7 ?
C22 C23 C24 . . 105.36(15) ?
C22 C23 H231 . . 110.7 ?
C24 C23 H231 . . 110.7 ?
C22 C23 H232 . . 110.7 ?
C24 C23 H232 . . 110.7 ?
H231 C23 H232 . . 108.8 ?
O20 C24 C25 . . 108.54(13) ?
O20 C24 C23 . . 105.68(13) ?
C25 C24 C23 . . 116.75(16) ?
O20 C24 H241 . . 108.5 ?
C25 C24 H241 . . 108.5 ?
C23 C24 H241 . . 108.5 ?
O25 C25 C27 . . 109.45(16) ?
O25 C25 C26 . . 110.28(15) ?
C27 C25 C26 . . 110.3(2) ?
O25 C25 C24 . . 103.81(14) ?
C27 C25 C24 . . 113.24(16) ?
C26 C25 C24 . . 109.54(15) ?
C25 C26 H261 . . 109.5 ?
C25 C26 H262 . . 109.5 ?
H261 C26 H262 . . 109.5 ?
C25 C26 H263 . . 109.5 ?
H261 C26 H263 . . 109.5 ?
H262 C26 H263 . . 109.5 ?
C25 C27 H271 . . 109.5 ?
C25 C27 H272 . . 109.5 ?
H271 C27 H272 . . 109.5 ?
C25 C27 H273 . . 109.5 ?
H271 C27 H273 . . 109.5 ?
H272 C27 H273 . . 109.5 ?
C4 C28 H281 . . 109.5 ?
C4 C28 H282 . . 109.5 ?
H281 C28 H282 . . 109.5 ?
C4 C28 H283 . . 109.5 ?
H281 C28 H283 . . 109.5 ?
H282 C28 H283 . . 109.5 ?
C4 C29 H291 . . 109.5 ?
C4 C29 H292 . . 109.5 ?
H291 C29 H292 . . 109.5 ?
C4 C29 H293 . . 109.5 ?
H291 C29 H293 . . 109.5 ?
H292 C29 H293 . . 109.5 ?
C14 C30 H301 . . 109.5 ?
C14 C30 H302 . . 109.5 ?
H301 C30 H302 . . 109.5 ?
C14 C30 H303 . . 109.5 ?
H301 C30 H303 . . 109.5 ?
H302 C30 H303 . . 109.5 ?

loop_
_geom_bond_atom_site_label_1
_geom_bond_atom_site_label_2
_geom_bond_site_symmetry_2
_geom_bond_distance
_geom_bond_publ_flag
O3 C3 . 1.216(2) ?
O20 C24 . 1.4334(19) ?
O20 C20 . 1.4446(17) ?
O25 C25 . 1.439(2) ?
O25 H25 . 0.90(3) ?
C1 C2 . 1.533(2) ?
C1 C10 . 1.544(2) ?
C1 H11 . 0.9900 ?
C1 H12 . 0.9900 ?
C2 C3 . 1.507(2) ?
C2 H21 . 0.9900 ?
C2 H22 . 0.9900 ?
C3 C4 . 1.528(2) ?
C4 C29 . 1.537(2) ?
C4 C28 . 1.545(2) ?
C4 C5 . 1.5627(19) ?
C5 C6 . 1.537(2) ?
C5 C10 . 1.5589(19) ?
C5 H5 . 1.0000 ?
C6 C7 . 1.529(2) ?
C6 H61 . 0.9900 ?
C6 H62 . 0.9900 ?
C7 C8 . 1.540(2) ?
C7 H71 . 0.9900 ?
C7 H72 . 0.9900 ?
C8 C18 . 1.542(2) ?
C8 C9 . 1.5691(19) ?
C8 C14 . 1.5756(19) ?
C9 C11 . 1.539(2) ?
C9 C10 . 1.5731(18) ?
C9 H9 . 1.0000 ?
C10 C19 . 1.538(2) ?
C11 C12 . 1.534(2) ?
C11 H111 . 0.9900 ?
C11 H112 . 0.9900 ?
C12 C13 . 1.523(2) ?
C12 H121 . 0.9900 ?
C12 H122 . 0.9900 ?
C13 C17 . 1.5346(19) ?
C13 C14 . 1.5484(19) ?
C13 H13 . 1.0000 ?
C14 C15 . 1.5421(19) ?
C14 C30 . 1.550(2) ?
C15 C16 . 1.551(2) ?
C15 H151 . 0.9900 ?
C15 H152 . 0.9900 ?
C16 C17 . 1.555(2) ?
C16 H161 . 0.9900 ?
C16 H162 . 0.9900 ?
C17 C20 . 1.533(2) ?
C17 H17 . 1.0000 ?
C18 H181 . 0.9800 ?
C18 H182 . 0.9800 ?
C18 H183 . 0.9800 ?
C19 H191 . 0.9800 ?
C19 H192 . 0.9800 ?
C19 H193 . 0.9800 ?
C20 C21 . 1.527(2) ?
C20 C22 . 1.545(2) ?
C21 H211 . 0.9800 ?
C21 H212 . 0.9800 ?
C21 H213 . 0.9800 ?
C22 C23 . 1.515(2) ?
C22 H221 . 0.9900 ?
C22 H222 . 0.9900 ?
C23 C24 . 1.532(3) ?
C23 H231 . 0.9900 ?
C23 H232 . 0.9900 ?
C24 C25 . 1.520(2) ?
C24 H241 . 1.0000 ?
C25 C27 . 1.517(3) ?
C25 C26 . 1.518(3) ?
C26 H261 . 0.9800 ?
C26 H262 . 0.9800 ?
C26 H263 . 0.9800 ?
C27 H271 . 0.9800 ?
C27 H272 . 0.9800 ?
C27 H273 . 0.9800 ?
C28 H281 . 0.9800 ?
C28 H282 . 0.9800 ?
C28 H283 . 0.9800 ?
C29 H291 . 0.9800 ?
C29 H292 . 0.9800 ?
C29 H293 . 0.9800 ?
C30 H301 . 0.9800 ?
C30 H302 . 0.9800 ?
C30 H303 . 0.9800 ?

loop_
_geom_hbond_atom_site_label_D
_geom_hbond_atom_site_label_H
_geom_hbond_atom_site_label_A
_geom_hbond_site_symmetry_A
_geom_hbond_distance_DH
_geom_hbond_distance_HA
_geom_hbond_distance_DA
_geom_hbond_angle_DHA
_geom_hbond_publ_flag
O25 H25 O3 2_564 0.90(3) 2.03(3) 2.9325(18) 172(3) yes

loop_
_geom_torsion_atom_site_label_1
_geom_torsion_atom_site_label_2
_geom_torsion_atom_site_label_3
_geom_torsion_atom_site_label_4
_geom_torsion_site_symmetry_1
_geom_torsion_site_symmetry_2
_geom_torsion_site_symmetry_3
_geom_torsion_site_symmetry_4
_geom_torsion
_geom_torsion_publ_flag
C10 C1 C2 C3 . . . . -52.7(2) ?
C1 C2 C3 O3 . . . . -140.65(16) ?
C1 C2 C3 C4 . . . . 42.4(2) ?
O3 C3 C4 C29 . . . . 27.4(2) ?
C2 C3 C4 C29 . . . . -155.70(14) ?
O3 C3 C4 C28 . . . . -88.97(19) ?
C2 C3 C4 C28 . . . . 87.89(17) ?
O3 C3 C4 C5 . . . . 146.54(15) ?
C2 C3 C4 C5 . . . . -36.60(19) ?
C3 C4 C5 C6 . . . . 175.52(13) ?
C29 C4 C5 C6 . . . . -65.86(16) ?
C28 C4 C5 C6 . . . . 55.75(18) ?
C3 C4 C5 C10 . . . . 43.72(17) ?
C29 C4 C5 C10 . . . . 162.33(13) ?
C28 C4 C5 C10 . . . . -76.06(17) ?
C10 C5 C6 C7 . . . . -64.66(17) ?
C4 C5 C6 C7 . . . . 160.17(13) ?
C5 C6 C7 C8 . . . . 58.91(18) ?
C6 C7 C8 C18 . . . . 73.02(16) ?
C6 C7 C8 C9 . . . . -48.98(17) ?
C6 C7 C8 C14 . . . . -166.76(13) ?
C7 C8 C9 C11 . . . . 179.51(13) ?
C18 C8 C9 C11 . . . . 61.03(17) ?
C14 C8 C9 C11 . . . . -60.27(15) ?
C7 C8 C9 C10 . . . . 47.09(16) ?
C18 C8 C9 C10 . . . . -71.39(16) ?
C14 C8 C9 C10 . . . . 167.31(12) ?
C2 C1 C10 C19 . . . . -68.02(17) ?
C2 C1 C10 C5 . . . . 55.92(17) ?
C2 C1 C10 C9 . . . . 169.75(12) ?
C6 C5 C10 C19 . . . . -65.98(16) ?
C4 C5 C10 C19 . . . . 66.85(17) ?
C6 C5 C10 C1 . . . . 173.79(12) ?
C4 C5 C10 C1 . . . . -53.38(16) ?
C6 C5 C10 C9 . . . . 59.14(15) ?
C4 C5 C10 C9 . . . . -168.02(12) ?
C11 C9 C10 C19 . . . . -56.11(18) ?
C8 C9 C10 C19 . . . . 74.46(16) ?
C11 C9 C10 C1 . . . . 63.56(16) ?
C8 C9 C10 C1 . . . . -165.87(12) ?
C11 C9 C10 C5 . . . . 177.68(13) ?
C8 C9 C10 C5 . . . . -51.75(15) ?
C8 C9 C11 C12 . . . . 59.20(18) ?
C10 C9 C11 C12 . . . . -166.99(14) ?
C9 C11 C12 C13 . . . . -54.3(2) ?
C11 C12 C13 C17 . . . . 175.09(14) ?
C11 C12 C13 C14 . . . . 53.44(19) ?
C12 C13 C14 C15 . . . . 178.15(14) ?
C17 C13 C14 C15 . . . . 47.73(14) ?
C12 C13 C14 C30 . . . . 66.56(17) ?
C17 C13 C14 C30 . . . . -63.86(14) ?
C12 C13 C14 C8 . . . . -57.59(17) ?
C17 C13 C14 C8 . . . . 171.99(11) ?
C7 C8 C14 C15 . . . . -67.19(16) ?
C18 C8 C14 C15 . . . . 50.65(18) ?
C9 C8 C14 C15 . . . . 173.13(12) ?
C7 C8 C14 C13 . . . . 179.01(12) ?
C18 C8 C14 C13 . . . . -63.14(16) ?
C9 C8 C14 C13 . . . . 59.34(14) ?
C7 C8 C14 C30 . . . . 55.91(16) ?
C18 C8 C14 C30 . . . . 173.76(13) ?
C9 C8 C14 C30 . . . . -63.76(15) ?
C13 C14 C15 C16 . . . . -37.61(15) ?
C30 C14 C15 C16 . . . . 77.04(15) ?
C8 C14 C15 C16 . . . . -156.95(13) ?
C14 C15 C16 C17 . . . . 14.67(16) ?
C12 C13 C17 C20 . . . . 68.69(18) ?
C14 C13 C17 C20 . . . . -165.19(12) ?
C12 C13 C17 C16 . . . . -164.70(13) ?
C14 C13 C17 C16 . . . . -38.58(14) ?
C15 C16 C17 C20 . . . . 143.52(13) ?
C15 C16 C17 C13 . . . . 14.60(16) ?
C24 O20 C20 C21 . . . . -86.45(16) ?
C24 O20 C20 C17 . . . . 151.25(13) ?
C24 O20 C20 C22 . . . . 32.81(16) ?
C13 C17 C20 O20 . . . . 172.24(12) ?
C16 C17 C20 O20 . . . . 51.50(16) ?
C13 C17 C20 C21 . . . . 52.95(18) ?
C16 C17 C20 C21 . . . . -67.79(17) ?
C13 C17 C20 C22 . . . . -75.68(17) ?
C16 C17 C20 C22 . . . . 163.58(13) ?
O20 C20 C22 C23 . . . . -21.93(19) ?
C21 C20 C22 C23 . . . . 95.54(19) ?
C17 C20 C22 C23 . . . . -134.80(17) ?
C20 C22 C23 C24 . . . . 4.5(2) ?
C20 O20 C24 C25 . . . . -156.38(13) ?
C20 O20 C24 C23 . . . . -30.43(19) ?
C22 C23 C24 O20 . . . . 14.8(2) ?
C22 C23 C24 C25 . . . . 135.56(18) ?
O20 C24 C25 O25 . . . . -175.45(13) ?
C23 C24 C25 O25 . . . . 65.33(19) ?
O20 C24 C25 C27 . . . . 65.9(2) ?
C23 C24 C25 C27 . . . . -53.3(2) ?
O20 C24 C25 C26 . . . . -57.7(2) ?
C23 C24 C25 C26 . . . . -176.89(18) ?

_cod_database_fobs_code 2022413
